data_4318932
loop_
_publ_author_name
'Chi-Kuen Hui'
'Ben Wai-Kin Chu'
'Nianyong Zhu'
'Vivian Wing-Wah Yam'

_publ_section_title
;
 Novel Luminescent Hexanuclear Platinum(II) Alkynyl Complex: Molecular
 Lego from a Face-to-Face Dinuclear Platinum(II) Building Block
;
_journal_name_full 'Inorganic Chemistry'
_journal_page_first 6178
_journal_page_last 6180
_journal_paper_doi 10.1021/ic025685d
_journal_volume 41
_journal_year 2002
_chemical_formula_moiety 'C82 H70 N4 O2 P4 Pt2'
_chemical_formula_sum 'C82 H70 N4 O2 P4 Pt2'
_chemical_formula_weight 1657.48
_chemical_name_systematic
;
 ?
;
_space_group_IT_number 2
_symmetry_cell_setting triclinic
_symmetry_space_group_name_Hall '-P 1'
_symmetry_space_group_name_H-M 'P -1'
_atom_sites_solution_hydrogens geom
_atom_sites_solution_primary direct
_atom_sites_solution_secondary difmap
_audit_creation_method SHELXL-97
_cell_angle_alpha 66.82(3)
_cell_angle_beta 87.78(3)
_cell_angle_gamma 87.09(3)
_cell_formula_units_Z 1
_cell_length_a 10.648(2)
_cell_length_b 12.848(3)
_cell_length_c 14.174(3)
_cell_measurement_reflns_used 0
_cell_measurement_temperature 293(2)
_cell_measurement_theta_max 0
_cell_measurement_theta_min 0
_cell_volume 1779.9(8)
_computing_cell_refinement Scalepack
_computing_data_collection MarControl
_computing_data_reduction Denzo
_computing_molecular_graphics 'Ortep-3 for Windows (Farrugia, 1997)'
_computing_publication_material 'WinGX publication routines (Farrugia, 1999)'
_computing_structure_refinement 'SHELXL-97 (Sheldrick, 1997)'
_computing_structure_solution SIR-97
_diffrn_ambient_temperature 293(2)
_diffrn_measured_fraction_theta_full 0.861
_diffrn_measured_fraction_theta_max 0.861
_diffrn_measurement_device_type 'Marresearch mar300 Imaging Plate'
_diffrn_measurement_method Oscillation
_diffrn_radiation_monochromator graphite
_diffrn_radiation_source 'fine-focus sealed tube'
_diffrn_radiation_type MoK\a
_diffrn_radiation_wavelength 0.71069
_diffrn_reflns_av_R_equivalents 0.0394
_diffrn_reflns_av_sigmaI/netI 0.0850
_diffrn_reflns_limit_h_max 11
_diffrn_reflns_limit_h_min -11
_diffrn_reflns_limit_k_max 15
_diffrn_reflns_limit_k_min -15
_diffrn_reflns_limit_l_max 16
_diffrn_reflns_limit_l_min -16
_diffrn_reflns_number 10398
_diffrn_reflns_theta_full 25.34
_diffrn_reflns_theta_max 25.34
_diffrn_reflns_theta_min 1.56
_exptl_absorpt_coefficient_mu 4.066
_exptl_absorpt_correction_type none
_exptl_crystal_colour yellow
_exptl_crystal_density_diffrn 1.546
_exptl_crystal_density_method 'not measured'
_exptl_crystal_description prism
_exptl_crystal_F_000 822
_exptl_crystal_size_max 0.2
_exptl_crystal_size_mid 0.1
_exptl_crystal_size_min 0.04
_refine_diff_density_max 0.881
_refine_diff_density_min -1.099
_refine_diff_density_rms 0.180
_refine_ls_extinction_method none
_refine_ls_goodness_of_fit_ref 0.973
_refine_ls_hydrogen_treatment mixed
_refine_ls_matrix_type full
_refine_ls_number_parameters 424
_refine_ls_number_reflns 5602
_refine_ls_number_restraints 0
_refine_ls_restrained_S_all 0.973
_refine_ls_R_factor_all 0.0539
_refine_ls_R_factor_gt 0.0361
_refine_ls_shift/su_max 0.000
_refine_ls_shift/su_mean 0.000
_refine_ls_structure_factor_coef Fsqd
_refine_ls_weighting_details 'calc w=1/[\s^2^(Fo^2^)+(0.0428P)^2^+0.0000P] where P=(Fo^2^+2Fc^2^)/3'
_refine_ls_weighting_scheme calc
_refine_ls_wR_factor_gt 0.0807
_refine_ls_wR_factor_ref 0.0993
_reflns_number_gt 4368
_reflns_number_total 5602
_reflns_threshold_expression >2sigma(I)
_cod_data_source_file ic025685d-2_s2_1.cif
_cod_data_source_block complex1
_cod_original_cell_volume 1779.9(7)
_cod_database_code 4318932

loop_
_symmetry_equiv_pos_as_xyz
'x, y, z'
'-x, -y, -z'

loop_
_atom_site_label
_atom_site_type_symbol
_atom_site_fract_x
_atom_site_fract_y
_atom_site_fract_z
_atom_site_U_iso_or_equiv
_atom_site_adp_type
_atom_site_occupancy
_atom_site_symmetry_multiplicity
_atom_site_calc_flag
_atom_site_refinement_flags
_atom_site_disorder_assembly
_atom_site_disorder_group
Pt1 Pt 0.14270(2) 0.47139(2) 0.04586(2) 0.03465(11) Uani 1 1 d . . .
P1 P 0.21302(16) 0.44836(15) -0.10138(14) 0.0333(4) Uani 1 1 d . . .
P2 P -0.05948(17) 0.50656(16) -0.19026(14) 0.0348(4) Uani 1 1 d . . .
N1 N 0.4070(9) -0.0878(8) 0.3902(8) 0.095(3) Uani 1 1 d . . .
N2 N 0.0949(19) 1.0986(10) -0.2257(14) 0.159(7) Uani 1 1 d . . .
C1 C 0.1941(6) 0.3099(7) 0.1291(6) 0.0403(18) Uani 1 1 d . . .
C2 C 0.2362(7) 0.2185(6) 0.1828(6) 0.0449(19) Uani 1 1 d . . .
C3 C 0.2908(7) 0.1136(7) 0.2530(7) 0.049(2) Uani 1 1 d . . .
C4 C 0.3602(9) 0.0414(8) 0.2173(8) 0.069(3) Uani 1 1 d . . .
H4 H 0.3695 0.0581 0.1474 0.083 Uiso 1 1 calc R . .
C5 C 0.4156(10) -0.0570(8) 0.2901(11) 0.093(4) Uani 1 1 d . . .
H5 H 0.4623 -0.1046 0.2656 0.111 Uiso 1 1 calc R . .
C6 C 0.3404(10) -0.0180(10) 0.4211(8) 0.089(4) Uani 1 1 d . . .
H6 H 0.3324 -0.0368 0.4915 0.107 Uiso 1 1 calc R . .
C7 C 0.2825(8) 0.0797(8) 0.3578(7) 0.068(3) Uani 1 1 d . . .
H7 H 0.2364 0.1244 0.3858 0.082 Uiso 1 1 calc R . .
C8 C 0.1191(6) 0.6414(7) -0.0267(6) 0.0410(18) Uani 1 1 d . . .
C9 C 0.1115(7) 0.7427(7) -0.0614(6) 0.047(2) Uani 1 1 d . . .
C10 C 0.1049(9) 0.8628(7) -0.1142(8) 0.062(3) Uani 1 1 d . . .
C11 C 0.0043(13) 0.9267(9) -0.1054(11) 0.112(5) Uani 1 1 d . . .
H11 H -0.0634 0.8929 -0.0628 0.135 Uiso 1 1 calc R . .
C12 C 0.0022(18) 1.0452(12) -0.1613(15) 0.151(7) Uani 1 1 d . . .
H12 H -0.0669 1.0881 -0.1528 0.182 Uiso 1 1 calc R . .
C13 C 0.188(2) 1.0357(13) -0.2372(15) 0.162(8) Uani 1 1 d . . .
H13 H 0.2518 1.0702 -0.2845 0.195 Uiso 1 1 calc R . .
C14 C 0.1978(13) 0.9208(10) -0.1829(11) 0.123(5) Uani 1 1 d . . .
H14 H 0.2689 0.8807 -0.1925 0.147 Uiso 1 1 calc R . .
C15 C 0.0815(6) 0.4132(6) -0.1625(6) 0.0365(17) Uani 1 1 d . . .
H15A H 0.1129 0.4103 -0.2266 0.044 Uiso 1 1 calc R . .
H15B H 0.0565 0.3376 -0.1186 0.044 Uiso 1 1 calc R . .
C16 C 0.3285(7) 0.3322(6) -0.0820(6) 0.0400(18) Uani 1 1 d . . .
C17 C 0.3065(8) 0.2382(7) -0.1033(7) 0.055(2) Uani 1 1 d . . .
H17 H 0.2286 0.2309 -0.1272 0.066 Uiso 1 1 calc R . .
C18 C 0.3994(9) 0.1564(8) -0.0893(8) 0.072(3) Uani 1 1 d . . .
H18 H 0.3833 0.0928 -0.1024 0.087 Uiso 1 1 calc R . .
C19 C 0.5151(9) 0.1662(9) -0.0566(7) 0.070(3) Uani 1 1 d . . .
H19 H 0.5780 0.1106 -0.0487 0.084 Uiso 1 1 calc R . .
C20 C 0.5378(9) 0.2582(9) -0.0357(8) 0.072(3) Uani 1 1 d . . .
H20 H 0.6167 0.2658 -0.0137 0.086 Uiso 1 1 calc R . .
C21 C 0.4453(7) 0.3391(8) -0.0470(7) 0.058(2) Uani 1 1 d . . .
H21 H 0.4614 0.4005 -0.0307 0.069 Uiso 1 1 calc R . .
C22 C 0.2935(6) 0.5659(6) -0.1996(6) 0.0414(18) Uani 1 1 d . . .
C23 C 0.2910(7) 0.5852(7) -0.3017(6) 0.048(2) Uani 1 1 d . . .
H23 H 0.2428 0.5408 -0.3236 0.058 Uiso 1 1 calc R . .
C24 C 0.3608(8) 0.6712(8) -0.3727(7) 0.066(3) Uani 1 1 d . . .
H24 H 0.3570 0.6862 -0.4423 0.079 Uiso 1 1 calc R . .
C25 C 0.4354(9) 0.7341(8) -0.3395(8) 0.071(3) Uani 1 1 d . . .
H25 H 0.4832 0.7909 -0.3867 0.085 Uiso 1 1 calc R . .
C26 C 0.4391(8) 0.7132(8) -0.2379(9) 0.071(3) Uani 1 1 d . . .
H26 H 0.4905 0.7552 -0.2158 0.085 Uiso 1 1 calc R . .
C27 C 0.3671(7) 0.6300(7) -0.1669(7) 0.058(2) Uani 1 1 d . . .
H27 H 0.3685 0.6175 -0.0977 0.069 Uiso 1 1 calc R . .
C28 C -0.0174(6) 0.6317(6) -0.3044(6) 0.0396(18) Uani 1 1 d . . .
C29 C 0.0215(7) 0.7266(7) -0.2948(7) 0.055(2) Uani 1 1 d . . .
H29 H 0.0236 0.7294 -0.2303 0.066 Uiso 1 1 calc R . .
C30 C 0.0581(8) 0.8194(8) -0.3819(8) 0.070(3) Uani 1 1 d . . .
H30 H 0.0847 0.8844 -0.3759 0.085 Uiso 1 1 calc R . .
C31 C 0.0545(10) 0.8138(11) -0.4752(9) 0.093(4) Uani 1 1 d . . .
H31 H 0.0789 0.8755 -0.5333 0.112 Uiso 1 1 calc R . .
C32 C 0.0158(11) 0.7199(13) -0.4855(8) 0.101(4) Uani 1 1 d . . .
H32 H 0.0138 0.7178 -0.5503 0.121 Uiso 1 1 calc R . .
C33 C -0.0203(9) 0.6280(9) -0.4007(7) 0.069(3) Uani 1 1 d . . .
H33 H -0.0465 0.5636 -0.4078 0.083 Uiso 1 1 calc R . .
C34 C -0.1705(7) 0.4358(6) -0.2376(6) 0.0413(18) Uani 1 1 d . . .
C35 C -0.1392(8) 0.3429(8) -0.2605(8) 0.064(3) Uani 1 1 d . . .
H35 H -0.0580 0.3107 -0.2499 0.076 Uiso 1 1 calc R . .
C36 C -0.2296(9) 0.2978(9) -0.2996(8) 0.077(3) Uani 1 1 d . . .
H36 H -0.2092 0.2351 -0.3154 0.092 Uiso 1 1 calc R . .
C37 C -0.3494(9) 0.3456(9) -0.3151(8) 0.073(3) Uani 1 1 d . . .
H37 H -0.4094 0.3166 -0.3430 0.087 Uiso 1 1 calc R . .
C38 C -0.3800(8) 0.4353(9) -0.2897(8) 0.075(3) Uani 1 1 d . . .
H38 H -0.4619 0.4658 -0.2982 0.090 Uiso 1 1 calc R . .
C39 C -0.2914(7) 0.4811(8) -0.2516(7) 0.060(2) Uani 1 1 d . . .
H39 H -0.3131 0.5431 -0.2352 0.072 Uiso 1 1 calc R . .
C40 C 0.2895(16) 1.3548(19) -0.4108(15) 0.195(10) Uani 1 1 d . . .
H40A H 0.2796 1.4309 -0.4631 0.234 Uiso 1 1 calc R . .
H40B H 0.3560 1.3565 -0.3666 0.234 Uiso 1 1 calc R . .
C41 C 0.3329(15) 1.287(3) -0.4596(13) 0.261(16) Uani 1 1 d . . .
H41A H 0.4094 1.3157 -0.4967 0.391 Uiso 1 1 calc R . .
H41B H 0.2710 1.2856 -0.5066 0.391 Uiso 1 1 calc R . .
H41C H 0.3489 1.2113 -0.4098 0.391 Uiso 1 1 calc R . .
O1 O 0.1804(11) 1.3334(9) -0.3524(8) 0.145(4) Uani 1 1 d . . .

loop_
_atom_site_aniso_label
_atom_site_aniso_U_11
_atom_site_aniso_U_22
_atom_site_aniso_U_33
_atom_site_aniso_U_23
_atom_site_aniso_U_13
_atom_site_aniso_U_12
Pt1 0.03616(17) 0.03096(17) 0.03491(18) -0.01130(12) -0.00208(10) 0.00331(10)
P1 0.0348(10) 0.0309(11) 0.0332(11) -0.0120(9) -0.0007(7) 0.0035(7)
P2 0.0376(10) 0.0336(11) 0.0335(11) -0.0139(9) -0.0011(8) 0.0022(8)
N1 0.093(7) 0.078(7) 0.068(7) 0.016(5) -0.001(5) 0.019(5)
N2 0.211(18) 0.042(7) 0.196(16) -0.009(9) -0.080(13) -0.021(9)
C1 0.042(4) 0.045(5) 0.034(4) -0.016(4) 0.001(3) -0.002(3)
C2 0.051(5) 0.033(5) 0.040(5) -0.004(4) -0.005(3) 0.008(3)
C3 0.036(4) 0.037(5) 0.064(6) -0.010(4) 0.001(4) -0.001(3)
C4 0.080(7) 0.057(6) 0.068(7) -0.023(5) -0.002(5) 0.010(5)
C5 0.092(8) 0.042(6) 0.127(12) -0.019(7) 0.001(7) 0.025(5)
C6 0.091(8) 0.078(8) 0.060(7) 0.010(6) -0.001(6) 0.027(6)
C7 0.069(6) 0.064(6) 0.048(6) 0.002(5) 0.010(4) 0.010(5)
C8 0.040(4) 0.044(5) 0.041(5) -0.019(4) -0.005(3) -0.002(3)
C9 0.057(5) 0.030(5) 0.051(5) -0.012(4) -0.010(4) 0.006(4)
C10 0.075(6) 0.031(5) 0.073(7) -0.012(5) -0.029(5) 0.005(4)
C11 0.134(12) 0.048(7) 0.145(13) -0.028(8) -0.012(9) 0.018(7)
C12 0.172(17) 0.050(9) 0.21(2) -0.033(11) -0.053(14) 0.041(9)
C13 0.183(18) 0.052(10) 0.197(19) 0.015(11) -0.037(14) -0.026(10)
C14 0.128(11) 0.052(8) 0.141(13) 0.013(8) 0.007(9) -0.012(7)
C15 0.040(4) 0.035(4) 0.035(4) -0.015(4) -0.001(3) 0.001(3)
C16 0.043(4) 0.036(4) 0.037(4) -0.011(4) 0.004(3) 0.007(3)
C17 0.052(5) 0.052(6) 0.069(6) -0.031(5) -0.012(4) 0.007(4)
C18 0.076(7) 0.054(6) 0.099(8) -0.046(6) -0.012(6) 0.019(5)
C19 0.070(7) 0.065(7) 0.072(7) -0.027(6) -0.004(5) 0.032(5)
C20 0.059(6) 0.068(7) 0.087(8) -0.029(6) -0.015(5) 0.017(5)
C21 0.045(5) 0.060(6) 0.077(7) -0.038(5) -0.013(4) 0.011(4)
C22 0.031(4) 0.036(4) 0.052(5) -0.012(4) 0.001(3) 0.003(3)
C23 0.044(5) 0.052(5) 0.039(5) -0.008(4) 0.001(3) 0.003(4)
C24 0.061(6) 0.073(7) 0.043(6) -0.003(5) 0.010(4) 0.004(5)
C25 0.066(6) 0.054(6) 0.069(7) -0.002(5) 0.022(5) -0.009(5)
C26 0.063(6) 0.049(6) 0.097(9) -0.025(6) 0.015(5) -0.020(4)
C27 0.049(5) 0.060(6) 0.065(6) -0.025(5) 0.005(4) -0.007(4)
C28 0.039(4) 0.043(5) 0.033(4) -0.012(4) -0.001(3) 0.006(3)
C29 0.052(5) 0.050(6) 0.061(6) -0.020(5) -0.002(4) 0.000(4)
C30 0.060(6) 0.048(6) 0.083(8) -0.004(6) 0.004(5) -0.010(4)
C31 0.081(8) 0.105(10) 0.058(8) 0.009(7) 0.003(6) -0.031(7)
C32 0.100(9) 0.147(13) 0.040(6) -0.014(7) 0.005(6) -0.046(9)
C33 0.081(7) 0.086(8) 0.043(6) -0.026(6) 0.008(5) -0.022(5)
C34 0.044(4) 0.041(5) 0.040(5) -0.018(4) 0.002(3) -0.004(3)
C35 0.042(5) 0.077(7) 0.096(8) -0.060(6) -0.014(4) 0.011(4)
C36 0.063(6) 0.078(7) 0.117(9) -0.068(7) -0.022(5) 0.003(5)
C37 0.066(7) 0.076(7) 0.081(8) -0.034(6) -0.016(5) -0.011(5)
C38 0.047(6) 0.090(8) 0.102(9) -0.052(7) -0.022(5) 0.015(5)
C39 0.040(5) 0.064(6) 0.083(7) -0.036(5) -0.016(4) 0.013(4)
C40 0.134(14) 0.32(3) 0.20(2) -0.17(2) 0.100(14) -0.068(16)
C41 0.108(14) 0.55(5) 0.103(13) -0.12(2) 0.025(10) 0.051(19)
O1 0.174(10) 0.137(9) 0.140(9) -0.072(8) -0.001(7) 0.009(7)

loop_
_atom_type_symbol
_atom_type_description
_atom_type_scat_dispersion_real
_atom_type_scat_dispersion_imag
_atom_type_scat_source
Pt Pt -1.7033 8.3905 'International Tables Vol C Tables 4.2.6.8 and 6.1.1.4'
P P 0.1023 0.0942 'International Tables Vol C Tables 4.2.6.8 and 6.1.1.4'
N N 0.0061 0.0033 'International Tables Vol C Tables 4.2.6.8 and 6.1.1.4'
C C 0.0033 0.0016 'International Tables Vol C Tables 4.2.6.8 and 6.1.1.4'
O O 0.0106 0.0060 'International Tables Vol C Tables 4.2.6.8 and 6.1.1.4'
H H 0.0000 0.0000 'International Tables Vol C Tables 4.2.6.8 and 6.1.1.4'

loop_
_geom_angle_atom_site_label_1
_geom_angle_atom_site_label_2
_geom_angle_atom_site_label_3
_geom_angle
_geom_angle_site_symmetry_1
_geom_angle_site_symmetry_3
_geom_angle_publ_flag
C1 Pt1 C8 169.3(3) . . ?
C1 Pt1 P2 91.2(2) . 2_565 ?
C8 Pt1 P2 86.4(2) . 2_565 ?
C1 Pt1 P1 89.6(2) . . ?
C8 Pt1 P1 93.5(2) . . ?
P2 Pt1 P1 176.35(7) 2_565 . ?
C16 P1 C22 100.9(3) . . ?
C16 P1 C15 103.9(3) . . ?
C22 P1 C15 107.7(3) . . ?
C16 P1 Pt1 115.5(2) . . ?
C22 P1 Pt1 117.6(3) . . ?
C15 P1 Pt1 110.0(2) . . ?
C34 P2 C15 104.4(3) . . ?
C34 P2 C28 104.0(3) . . ?
C15 P2 C28 105.0(3) . . ?
C34 P2 Pt1 109.9(2) . 2_565 ?
C15 P2 Pt1 112.3(2) . 2_565 ?
C28 P2 Pt1 119.8(2) . 2_565 ?
C6 N1 C5 115.1(9) . . ?
C13 N2 C12 116.6(15) . . ?
C2 C1 Pt1 172.1(7) . . ?
C1 C2 C3 174.9(9) . . ?
C7 C3 C4 115.9(8) . . ?
C7 C3 C2 123.2(8) . . ?
C4 C3 C2 120.9(8) . . ?
C3 C4 C5 117.7(10) . . ?
N1 C5 C4 125.5(10) . . ?
N1 C6 C7 124.6(11) . . ?
C6 C7 C3 121.1(10) . . ?
C9 C8 Pt1 173.2(7) . . ?
C8 C9 C10 173.2(9) . . ?
C11 C10 C14 115.5(10) . . ?
C11 C10 C9 122.3(10) . . ?
C14 C10 C9 122.1(9) . . ?
C10 C11 C12 119.7(14) . . ?
N2 C12 C11 123.1(16) . . ?
N2 C13 C14 123.1(19) . . ?
C13 C14 C10 121.9(15) . . ?
P2 C15 P1 118.2(4) . . ?
C21 C16 C17 117.8(7) . . ?
C21 C16 P1 118.5(6) . . ?
C17 C16 P1 123.7(6) . . ?
C18 C17 C16 119.9(8) . . ?
C19 C18 C17 121.2(9) . . ?
C20 C19 C18 119.3(8) . . ?
C19 C20 C21 120.2(9) . . ?
C20 C21 C16 121.5(9) . . ?
C23 C22 C27 120.1(7) . . ?
C23 C22 P1 122.2(6) . . ?
C27 C22 P1 117.5(6) . . ?
C22 C23 C24 119.9(8) . . ?
C25 C24 C23 119.8(9) . . ?
C26 C25 C24 119.9(8) . . ?
C25 C26 C27 120.7(9) . . ?
C22 C27 C26 119.6(9) . . ?
C29 C28 C33 119.8(8) . . ?
C29 C28 P2 120.5(6) . . ?
C33 C28 P2 119.6(6) . . ?
C28 C29 C30 119.9(9) . . ?
C31 C30 C29 119.3(10) . . ?
C30 C31 C32 121.2(10) . . ?
C31 C32 C33 120.2(11) . . ?
C32 C33 C28 119.6(10) . . ?
C39 C34 C35 119.7(7) . . ?
C39 C34 P2 116.3(6) . . ?
C35 C34 P2 124.0(6) . . ?
C34 C35 C36 119.4(8) . . ?
C37 C36 C35 120.0(9) . . ?
C38 C37 C36 120.0(9) . . ?
C37 C38 C39 120.6(8) . . ?
C38 C39 C34 120.2(8) . . ?
C41 C40 O1 121.8(18) . . ?

loop_
_geom_bond_atom_site_label_1
_geom_bond_atom_site_label_2
_geom_bond_distance
_geom_bond_site_symmetry_2
_geom_bond_publ_flag
Pt1 C1 2.001(8) . ?
Pt1 C8 2.022(8) . ?
Pt1 P2 2.312(2) 2_565 ?
Pt1 P1 2.3122(19) . ?
P1 C16 1.826(7) . ?
P1 C22 1.827(8) . ?
P1 C15 1.838(7) . ?
P2 C34 1.823(7) . ?
P2 C15 1.827(7) . ?
P2 C28 1.837(8) . ?
P2 Pt1 2.312(2) 2_565 ?
N1 C6 1.312(14) . ?
N1 C5 1.316(14) . ?
N2 C13 1.29(2) . ?
N2 C12 1.34(2) . ?
C1 C2 1.195(10) . ?
C2 C3 1.433(10) . ?
C3 C7 1.375(12) . ?
C3 C4 1.390(12) . ?
C4 C5 1.398(13) . ?
C6 C7 1.355(12) . ?
C8 C9 1.197(10) . ?
C9 C10 1.425(11) . ?
C10 C11 1.348(14) . ?
C10 C14 1.382(15) . ?
C11 C12 1.412(17) . ?
C13 C14 1.371(17) . ?
C16 C21 1.376(11) . ?
C16 C17 1.388(11) . ?
C17 C18 1.367(11) . ?
C18 C19 1.362(13) . ?
C19 C20 1.362(13) . ?
C20 C21 1.362(11) . ?
C22 C23 1.370(10) . ?
C22 C27 1.379(11) . ?
C23 C24 1.391(11) . ?
C24 C25 1.378(13) . ?
C25 C26 1.360(13) . ?
C26 C27 1.385(12) . ?
C28 C29 1.364(11) . ?
C28 C33 1.386(11) . ?
C29 C30 1.397(12) . ?
C30 C31 1.355(15) . ?
C31 C32 1.357(17) . ?
C32 C33 1.370(14) . ?
C34 C39 1.374(10) . ?
C34 C35 1.379(11) . ?
C35 C36 1.385(11) . ?
C36 C37 1.374(13) . ?
C37 C38 1.357(13) . ?
C38 C39 1.369(12) . ?
C40 C41 1.37(3) . ?
C40 O1 1.375(15) . ?
